data_4308572
loop_
_publ_author_name
'Zheng He'
'En-Qing Gao'
'Zhe-Ming Wang'
'Chun-Hua Yan'
'Mohamedally Kurmoo'

_publ_contact_author_address
;
State Key Lab of Rare Earth Materials Chemistry and Applications & 
PKU-HKU Joint Lab on Rare Earth Materials and Bioinorganic Chemistry, 
College of Chemistry and Molecular Engineering, 
Peking University, 
Beijing 100871, 
China
;
_publ_contact_author_email chyan@chem.pku.edu.cn
_publ_contact_author_fax 86-(10)-62754179
_publ_contact_author_name 'Prof. Chun-Hua Yan'
_publ_contact_author_phone 86-(10)-62754179
_publ_section_title
;
Coordination Polymers Based on Inorganic Lanthanide(III) Sulfate Skeletons
and an Organic Isonicotinate N-oxide Connector: Segregation into Three
Structural Types by the Lanthanide Contraction Effect
;
_journal_name_full 'Inorganic Chemistry'
_journal_page_first 862
_journal_page_last 874
_journal_paper_doi 10.1021/ic0487575
_journal_volume 44
_journal_year 2005
_chemical_formula_sum 'C6 H6 N O8 S Tb'
_chemical_formula_weight 411.10
_chemical_name_systematic
; 
 ? 
;
_space_group_IT_number 14
_symmetry_cell_setting monoclinic
_symmetry_space_group_name_Hall '-P 2ybc'
_symmetry_space_group_name_H-M 'P 1 21/c 1'
_atom_sites_solution_hydrogens geom
_atom_sites_solution_primary direct
_atom_sites_solution_secondary difmap
_audit_creation_method SHELXL-97
_cell_angle_alpha 90.00
_cell_angle_beta 106.3832(10)
_cell_angle_gamma 90.00
_cell_formula_units_Z 4
_cell_length_a 7.7370(2)
_cell_length_b 20.3121(6)
_cell_length_c 6.3704(3)
_cell_measurement_reflns_used 11316
_cell_measurement_temperature 293(2)
_cell_measurement_theta_max 27.50
_cell_measurement_theta_min 3.40
_cell_volume 960.49(6)
_computing_cell_refinement 'HKL Scalepack (Otwinowski & Minor, 1997)'
_computing_data_collection 'KappaCCD (Nonius B. V., 1998)'
_computing_data_reduction 'HKL Denzo (Otwinowski & Minor, 1997) & maXus (Mackay et al., 1998)'
_computing_molecular_graphics 'Bruker SHELXTL V5.1 (Sheldrick, 1998)'
_computing_publication_material 'SHELXL-97 (Sheldrick, 1997)'
_computing_structure_refinement 'SHELXL-97 (Sheldrick, 1997)'
_computing_structure_solution 'SHELXS-97 (Sheldrick, 1997)'
_diffrn_ambient_temperature 293(2)
_diffrn_detector_area_resol_mean 0.76
_diffrn_measured_fraction_theta_full 0.998
_diffrn_measured_fraction_theta_max 0.998
_diffrn_measurement_device_type 'NONIUS KappaCCD Diffractometer'
_diffrn_measurement_method CCD
_diffrn_radiation_monochromator graphite
_diffrn_radiation_source 'fine-focus sealed tube'
_diffrn_radiation_type MoK\a
_diffrn_radiation_wavelength 0.71073
_diffrn_reflns_av_R_equivalents 0.1219
_diffrn_reflns_av_sigmaI/netI 0.0934
_diffrn_reflns_limit_h_max 10
_diffrn_reflns_limit_h_min -10
_diffrn_reflns_limit_k_max 26
_diffrn_reflns_limit_k_min -26
_diffrn_reflns_limit_l_max 8
_diffrn_reflns_limit_l_min -8
_diffrn_reflns_number 16380
_diffrn_reflns_theta_full 27.50
_diffrn_reflns_theta_max 27.50
_diffrn_reflns_theta_min 3.40
_diffrn_standards_decay_% 0
_exptl_absorpt_coefficient_mu 7.615
_exptl_absorpt_correction_T_max 0.928
_exptl_absorpt_correction_T_min 0.496
_exptl_absorpt_correction_type empirical
_exptl_absorpt_process_details '(Blessing, 1995, 1997)'
_exptl_crystal_colour colorless
_exptl_crystal_density_diffrn 2.843
_exptl_crystal_density_method 'not measured'
_exptl_crystal_description flake
_exptl_crystal_F_000 776
_exptl_crystal_size_max 0.20
_exptl_crystal_size_mid 0.11
_exptl_crystal_size_min 0.01
_refine_diff_density_max 1.136
_refine_diff_density_min -2.480
_refine_diff_density_rms 0.291
_refine_ls_extinction_method none
_refine_ls_goodness_of_fit_ref 0.903
_refine_ls_hydrogen_treatment mixed
_refine_ls_matrix_type full
_refine_ls_number_parameters 162
_refine_ls_number_reflns 2202
_refine_ls_number_restraints 3
_refine_ls_restrained_S_all 0.903
_refine_ls_R_factor_all 0.0749
_refine_ls_R_factor_gt 0.0395
_refine_ls_shift/su_max 0.001
_refine_ls_shift/su_mean 0.000
_refine_ls_structure_factor_coef Fsqd
_refine_ls_weighting_details 'calc w=1/[\s^2^(Fo^2^)+(0.0400P)^2^+0.0000P] where P=(Fo^2^+2Fc^2^)/3'
_refine_ls_weighting_scheme calc
_refine_ls_wR_factor_gt 0.0745
_refine_ls_wR_factor_ref 0.0806
_reflns_number_gt 1472
_reflns_number_total 2202
_reflns_threshold_expression >2sigma(I)
_cod_data_source_file ic0487575si20040906_123354_08.cif
_cod_data_source_block 8
_cod_database_code 4308572

loop_
_symmetry_equiv_pos_as_xyz
'x, y, z'
'-x, y+1/2, -z+1/2'
'-x, -y, -z'
'x, -y-1/2, z-1/2'

loop_
_atom_site_label
_atom_site_type_symbol
_atom_site_fract_x
_atom_site_fract_y
_atom_site_fract_z
_atom_site_U_iso_or_equiv
_atom_site_adp_type
_atom_site_occupancy
_atom_site_symmetry_multiplicity
_atom_site_calc_flag
_atom_site_refinement_flags
_atom_site_disorder_assembly
_atom_site_disorder_group
Tb1 Tb 0.14820(5) 0.428385(16) 0.69792(5) 0.01656(12) Uani 1 1 d . . .
C6 C -0.1034(11) 0.3263(4) 0.5696(11) 0.0224(18) Uani 1 1 d . . .
C1 C -0.2415(11) 0.2722(4) 0.5176(11) 0.0198(17) Uani 1 1 d . . .
C2 C -0.4252(10) 0.2831(4) 0.4536(11) 0.0206(17) Uani 1 1 d . . .
H3A H -0.4681 0.3261 0.4403 0.025 Uiso 1 1 calc R . .
C3 C -0.5456(11) 0.2319(4) 0.4092(11) 0.0213(17) Uani 1 1 d . . .
H4A H -0.6690 0.2399 0.3667 0.026 Uiso 1 1 calc R . .
C5 C -0.1814(10) 0.2070(4) 0.5373(11) 0.0201(17) Uani 1 1 d . . .
H5A H -0.0586 0.1981 0.5824 0.024 Uiso 1 1 calc R . .
C4 C -0.3035(10) 0.1557(4) 0.4903(11) 0.0240(18) Uani 1 1 d . . .
H6A H -0.2638 0.1122 0.5010 0.029 Uiso 1 1 calc R . .
N1 N -0.4815(8) 0.1695(3) 0.4285(9) 0.0170(14) Uani 1 1 d . . .
O1 O -0.1584(7) 0.3854(2) 0.5439(8) 0.0270(13) Uani 1 1 d . . .
O2 O 0.0582(8) 0.3127(2) 0.6444(9) 0.0302(13) Uani 1 1 d . . .
O3 O -0.5932(7) 0.1190(3) 0.3913(9) 0.0306(14) Uani 1 1 d . . .
O7 O 0.2831(7) 0.4891(3) 0.1517(9) 0.0345(14) Uani 1 1 d . . .
O6 O 0.0614(7) 0.4082(3) 0.0192(8) 0.0263(13) Uani 1 1 d . . .
O5 O 0.2605(7) 0.3969(3) 0.3893(8) 0.0261(13) Uani 1 1 d . . .
O4 O 0.0362(6) 0.4782(2) 0.3167(7) 0.0187(11) Uani 1 1 d . . .
O8 O 0.3495(7) 0.5151(3) 0.7016(9) 0.0270(13) Uani 1 1 d D . .
S1 S 0.1643(3) 0.44322(8) 0.2159(3) 0.0185(4) Uani 1 1 d . . .
H8A H 0.477(3) 0.511(4) 0.751(12) 0.07(3) Uiso 1 1 d D . .
H8B H 0.324(9) 0.552(3) 0.606(11) 0.05(3) Uiso 1 1 d D . .

loop_
_atom_site_aniso_label
_atom_site_aniso_U_11
_atom_site_aniso_U_22
_atom_site_aniso_U_33
_atom_site_aniso_U_23
_atom_site_aniso_U_13
_atom_site_aniso_U_12
Tb1 0.0183(2) 0.01133(18) 0.0199(2) 0.00182(17) 0.00521(13) 0.00144(19)
C6 0.031(5) 0.021(4) 0.017(4) 0.001(3) 0.010(4) -0.006(4)
C1 0.023(4) 0.020(4) 0.016(4) -0.004(3) 0.005(3) -0.006(3)
C2 0.020(4) 0.016(4) 0.024(4) 0.003(3) 0.004(3) 0.003(3)
C3 0.023(4) 0.020(4) 0.018(4) -0.002(3) 0.002(3) 0.001(3)
C5 0.016(4) 0.016(4) 0.027(4) -0.002(3) 0.004(3) 0.000(3)
C4 0.030(5) 0.015(4) 0.025(4) -0.003(3) 0.006(4) -0.001(4)
N1 0.016(3) 0.016(3) 0.016(3) -0.001(2) 0.000(3) -0.003(3)
O1 0.027(3) 0.012(3) 0.036(3) 0.004(2) 0.000(3) 0.000(2)
O2 0.033(4) 0.013(3) 0.040(3) -0.006(2) 0.002(3) -0.006(2)
O3 0.030(4) 0.018(3) 0.040(3) 0.000(2) 0.003(3) -0.007(2)
O7 0.027(4) 0.030(4) 0.050(4) 0.016(3) 0.018(3) 0.001(3)
O6 0.030(3) 0.026(3) 0.022(3) -0.007(2) 0.006(2) 0.000(2)
O5 0.038(3) 0.021(3) 0.019(3) 0.006(2) 0.007(2) 0.013(3)
O4 0.013(3) 0.018(3) 0.027(3) 0.000(2) 0.008(2) 0.000(2)
O8 0.018(3) 0.020(3) 0.037(3) 0.008(3) -0.001(3) 0.000(2)
S1 0.0215(10) 0.0156(10) 0.0199(10) 0.0021(7) 0.0082(8) 0.0029(8)

loop_
_atom_type_symbol
_atom_type_description
_atom_type_scat_dispersion_real
_atom_type_scat_dispersion_imag
_atom_type_scat_source
C C 0.0033 0.0016 'International Tables Vol C Tables 4.2.6.8 and 6.1.1.4'
H H 0.0000 0.0000 'International Tables Vol C Tables 4.2.6.8 and 6.1.1.4'
N N 0.0061 0.0033 'International Tables Vol C Tables 4.2.6.8 and 6.1.1.4'
O O 0.0106 0.0060 'International Tables Vol C Tables 4.2.6.8 and 6.1.1.4'
Tb Tb -0.1723 4.1537 'International Tables Vol C Tables 4.2.6.8 and 6.1.1.4'
S S 0.1246 0.1234 'International Tables Vol C Tables 4.2.6.8 and 6.1.1.4'

loop_
_geom_angle_atom_site_label_1
_geom_angle_atom_site_label_2
_geom_angle_atom_site_label_3
_geom_angle
_geom_angle_site_symmetry_1
_geom_angle_site_symmetry_3
_geom_angle_publ_flag
O3 Tb1 O8 80.22(19) 4_666 . ?
O3 Tb1 O4 143.14(18) 4_666 3_566 ?
O8 Tb1 O4 77.81(17) . 3_566 ?
O3 Tb1 O6 82.96(19) 4_666 1_556 ?
O8 Tb1 O6 118.13(19) . 1_556 ?
O4 Tb1 O6 81.81(17) 3_566 1_556 ?
O3 Tb1 O2 80.78(19) 4_666 . ?
O8 Tb1 O2 152.1(2) . . ?
O4 Tb1 O2 128.43(18) 3_566 . ?
O6 Tb1 O2 79.32(18) 1_556 . ?
O3 Tb1 O5 82.28(18) 4_666 . ?
O8 Tb1 O5 79.59(19) . . ?
O4 Tb1 O5 121.73(16) 3_566 . ?
O6 Tb1 O5 154.45(17) 1_556 . ?
O2 Tb1 O5 77.81(19) . . ?
O3 Tb1 O1 132.58(18) 4_666 . ?
O8 Tb1 O1 146.46(17) . . ?
O4 Tb1 O1 76.40(16) 3_566 . ?
O6 Tb1 O1 78.82(17) 1_556 . ?
O2 Tb1 O1 53.05(18) . . ?
O5 Tb1 O1 96.21(18) . . ?
O3 Tb1 O4 134.69(18) 4_666 . ?
O8 Tb1 O4 75.98(17) . . ?
O4 Tb1 O4 66.66(18) 3_566 . ?
O6 Tb1 O4 142.35(16) 1_556 . ?
O2 Tb1 O4 103.99(16) . . ?
O5 Tb1 O4 55.96(16) . . ?
O1 Tb1 O4 74.32(16) . . ?
O3 Tb1 C6 106.3(2) 4_666 . ?
O8 Tb1 C6 164.2(2) . . ?
O4 Tb1 C6 102.8(2) 3_566 . ?
O6 Tb1 C6 77.33(19) 1_556 . ?
O2 Tb1 C6 26.1(2) . . ?
O5 Tb1 C6 87.0(2) . . ?
O1 Tb1 C6 26.9(2) . . ?
O4 Tb1 C6 89.67(18) . . ?
O3 Tb1 S1 107.69(15) 4_666 . ?
O8 Tb1 S1 74.16(14) . . ?
O4 Tb1 S1 94.30(12) 3_566 . ?
O6 Tb1 S1 165.56(13) 1_556 . ?
O2 Tb1 S1 92.54(13) . . ?
O5 Tb1 S1 27.60(12) . . ?
O1 Tb1 S1 86.76(12) . . ?
O4 Tb1 S1 28.49(11) . . ?
C6 Tb1 S1 90.09(14) . . ?
O3 Tb1 S1 73.30(14) 4_666 1_556 ?
O8 Tb1 S1 94.82(14) . 1_556 ?
O4 Tb1 S1 79.44(11) 3_566 1_556 ?
O6 Tb1 S1 23.68(13) 1_556 1_556 ?
O2 Tb1 S1 99.03(13) . 1_556 ?
O5 Tb1 S1 155.55(12) . 1_556 ?
O1 Tb1 S1 101.11(12) . 1_556 ?
O4 Tb1 S1 145.99(11) . 1_556 ?
C6 Tb1 S1 100.81(14) . 1_556 ?
S1 Tb1 S1 168.37(6) . 1_556 ?
O2 C6 O1 121.7(7) . . ?
O2 C6 C1 120.0(7) . . ?
O1 C6 C1 118.2(7) . . ?
O2 C6 Tb1 60.7(4) . . ?
O1 C6 Tb1 61.1(4) . . ?
C1 C6 Tb1 175.5(5) . . ?
C2 C1 C5 117.9(7) . . ?
C2 C1 C6 123.8(7) . . ?
C5 C1 C6 118.4(7) . . ?
C3 C2 C1 121.5(7) . . ?
N1 C3 C2 118.7(7) . . ?
C4 C5 C1 120.4(7) . . ?
N1 C4 C5 118.9(7) . . ?
O3 N1 C4 116.8(6) . . ?
O3 N1 C3 120.5(6) . . ?
C4 N1 C3 122.6(6) . . ?
C6 O1 Tb1 92.0(5) . . ?
C6 O2 Tb1 93.2(5) . . ?
N1 O3 Tb1 150.2(4) . 4_465 ?
S1 O6 Tb1 116.0(3) . 1_554 ?
S1 O5 Tb1 102.4(3) . . ?
S1 O4 Tb1 145.8(3) . 3_566 ?
S1 O4 Tb1 97.6(2) . . ?
Tb1 O4 Tb1 113.34(18) 3_566 . ?
O7 S1 O6 107.8(3) . . ?
O7 S1 O5 113.2(3) . . ?
O6 S1 O5 111.5(3) . . ?
O7 S1 O4 111.4(3) . . ?
O6 S1 O4 109.3(3) . . ?
O5 S1 O4 103.6(3) . . ?
O7 S1 Tb1 123.0(3) . . ?
O6 S1 Tb1 129.1(2) . . ?
O5 S1 Tb1 50.0(2) . . ?
O4 S1 Tb1 53.95(19) . . ?
O7 S1 Tb1 67.8(2) . 1_554 ?
O6 S1 Tb1 40.4(2) . 1_554 ?
O5 S1 Tb1 124.0(2) . 1_554 ?
O4 S1 Tb1 129.1(2) . 1_554 ?
Tb1 S1 Tb1 168.37(6) . 1_554 ?

loop_
_geom_bond_atom_site_label_1
_geom_bond_atom_site_label_2
_geom_bond_distance
_geom_bond_site_symmetry_2
_geom_bond_publ_flag
Tb1 O3 2.249(5) 4_666 ?
Tb1 O8 2.348(5) . ?
Tb1 O4 2.360(5) 3_566 ?
Tb1 O6 2.363(5) 1_556 ?
Tb1 O2 2.448(5) . ?
Tb1 O5 2.448(5) . ?
Tb1 O1 2.457(5) . ?
Tb1 O4 2.547(5) . ?
Tb1 C6 2.804(8) . ?
Tb1 S1 3.1224(18) . ?
Tb1 S1 3.2809(18) 1_556 ?
C6 O2 1.238(9) . ?
C6 O1 1.270(9) . ?
C6 C1 1.503(10) . ?
C1 C2 1.381(10) . ?
C1 C5 1.397(10) . ?
C2 C3 1.371(10) . ?
C3 N1 1.354(9) . ?
C5 C4 1.382(10) . ?
C4 N1 1.351(9) . ?
N1 O3 1.320(7) . ?
O3 Tb1 2.249(5) 4_465 ?
O7 S1 1.446(5) . ?
O6 S1 1.466(5) . ?
O6 Tb1 2.363(5) 1_554 ?
O5 S1 1.481(5) . ?
O4 S1 1.502(5) . ?
O4 Tb1 2.360(5) 3_566 ?
S1 Tb1 3.2809(18) 1_554 ?

loop_
_geom_hbond_atom_site_label_D
_geom_hbond_atom_site_label_H
_geom_hbond_atom_site_label_A
_geom_hbond_distance_DH
_geom_hbond_distance_HA
_geom_hbond_distance_DA
_geom_hbond_angle_DHA
_geom_hbond_site_symmetry_A
O8 H8A O7 0.95(2) 1.79(2) 2.732(7) 175(8) 3_666
